data_7230226
loop_
_publ_author_name
'An, Yan-Yan'
'Lu, Li-Ping'
'Feng, Si-Si'
'Zhu, Miao-Li'

_publ_section_title
;
 Efficient pure white light emission based on a three-component
 La:Eu,Tb-doped luminescent lanthanide metal--organic framework
;
_journal_issue 14
_journal_name_full CrystEngComm
_journal_page_first 2043
_journal_paper_doi 10.1039/C8CE00008E
_journal_volume 20
_journal_year 2018
_chemical_formula_moiety '[La2(C16H9O7)2(C3H7ON)2(H2O)0.7(CHOOH)1.3]??4.7H2O'
_chemical_formula_sum 'C39.3 H45.4 La2 N2 O24'
_chemical_formula_weight 1207.59
_space_group_crystal_system monoclinic
_space_group_IT_number 15
_space_group_name_Hall '-C 2yc'
_space_group_name_H-M_alt 'C 1 2/c 1'
_symmetry_space_group_name_Hall '-C 2yc'
_symmetry_space_group_name_H-M 'C 1 2/c 1'
_atom_sites_solution_hydrogens geom
_audit_creation_method SHELXL-2016/6
_audit_update_record
;
2018-02-11 deposited with the CCDC.
2018-03-02 downloaded from the CCDC.
;
_cell_angle_alpha 90
_cell_angle_beta 100.636(3)
_cell_angle_gamma 90
_cell_formula_units_Z 4
_cell_length_a 28.529(3)
_cell_length_b 14.5251(15)
_cell_length_c 13.6581(14)
_cell_measurement_reflns_used 9392
_cell_measurement_temperature 298(2)
_cell_measurement_theta_max 26.42
_cell_measurement_theta_min 2.59
_cell_volume 5562.5(10)
_computing_structure_refinement 'SHELXL-2016/6 (Sheldrick, 2016)'
_diffrn_ambient_temperature 298(2)
_diffrn_measured_fraction_theta_full 0.998
_diffrn_measured_fraction_theta_max 0.997
_diffrn_measurement_device_type 'Bruker APEX-II CCD'
_diffrn_radiation_type MoK\a
_diffrn_radiation_wavelength 0.71073
_diffrn_reflns_av_R_equivalents 0.0477
_diffrn_reflns_av_unetI/netI 0.0310
_diffrn_reflns_Laue_measured_fraction_full 0.998
_diffrn_reflns_Laue_measured_fraction_max 0.997
_diffrn_reflns_limit_h_max 38
_diffrn_reflns_limit_h_min -38
_diffrn_reflns_limit_k_max 19
_diffrn_reflns_limit_k_min -19
_diffrn_reflns_limit_l_max 18
_diffrn_reflns_limit_l_min -18
_diffrn_reflns_number 55510
_diffrn_reflns_point_group_measured_fraction_full 0.998
_diffrn_reflns_point_group_measured_fraction_max 0.997
_diffrn_reflns_theta_full 25.242
_diffrn_reflns_theta_max 28.421
_diffrn_reflns_theta_min 2.591
_exptl_absorpt_coefficient_mu 1.589
_exptl_crystal_colour colourless
_exptl_crystal_density_diffrn 1.442
_exptl_crystal_description block
_exptl_crystal_F_000 2405
_exptl_crystal_size_max 0.260
_exptl_crystal_size_mid 0.250
_exptl_crystal_size_min 0.250
_refine_diff_density_max 2.431
_refine_diff_density_min -0.657
_refine_diff_density_rms 0.173
_refine_ls_extinction_method none
_refine_ls_goodness_of_fit_ref 1.110
_refine_ls_hydrogen_treatment constr
_refine_ls_matrix_type full
_refine_ls_number_parameters 305
_refine_ls_number_reflns 6988
_refine_ls_number_restraints 50
_refine_ls_restrained_S_all 1.142
_refine_ls_R_factor_all 0.0611
_refine_ls_R_factor_gt 0.0454
_refine_ls_shift/su_max 0.002
_refine_ls_shift/su_mean 0.000
_refine_ls_structure_factor_coef Fsqd
_refine_ls_weighting_details 'w=1/[\s^2^(Fo^2^)+(0.0737P)^2^+37.2319P] where P=(Fo^2^+2Fc^2^)/3'
_refine_ls_weighting_scheme calc
_refine_ls_wR_factor_gt 0.1326
_refine_ls_wR_factor_ref 0.1422
_reflns_Friedel_coverage 0.000
_reflns_number_gt 5657
_reflns_number_total 6988
_reflns_threshold_expression 'I > 2\s(I)'
_cod_data_source_file c8ce00008e2.cif
_cod_data_source_block 1R-La-RT2
_cod_depositor_comments 'Adding full bibliography for 7230226--7230238.cif.'
_cod_original_cell_volume 5562.6(10)
_cod_original_formula_sum 'C39.30 H45.40 La2 N2 O24'
_cod_database_code 7230226
_shelx_shelxl_version_number 2016/6
_shelx_space_group_comment
;
The symmetry employed for this shelxl refinement is uniquely defined
by the following loop, which should always be used as a source of
symmetry information in preference to the above space-group names.
They are only intended as comments.
;
_shelx_estimated_absorpt_t_min 0.683
_shelx_estimated_absorpt_t_max 0.692

loop_
_space_group_symop_operation_xyz
'x, y, z'
'-x, y, -z+1/2'
'x+1/2, y+1/2, z'
'-x+1/2, y+1/2, -z+1/2'
'-x, -y, -z'
'x, -y, z-1/2'
'-x+1/2, -y+1/2, -z'
'x+1/2, -y+1/2, z-1/2'

loop_
_atom_site_label
_atom_site_type_symbol
_atom_site_fract_x
_atom_site_fract_y
_atom_site_fract_z
_atom_site_U_iso_or_equiv
_atom_site_adp_type
_atom_site_occupancy
_atom_site_site_symmetry_order
_atom_site_calc_flag
_atom_site_refinement_flags_posn
_atom_site_refinement_flags_adp
_atom_site_refinement_flags_occupancy
_atom_site_disorder_assembly
_atom_site_disorder_group
La1 La 0.17935(2) 0.28823(2) 0.94776(2) 0.02058(10) Uani 1 1 d . . . . .
O1 O 0.23552(13) 0.3389(3) 0.8384(3) 0.0418(10) Uani 1 1 d . . . . .
O2 O 0.30762(14) 0.2773(3) 0.8805(3) 0.0350(8) Uani 1 1 d . . . . .
O3 O 0.20382(12) 0.5699(3) 0.5612(3) 0.0384(9) Uani 1 1 d . . . . .
O4 O 0.26543(12) 0.6551(2) 0.5485(3) 0.0281(7) Uani 1 1 d . . . . .
O5 O 0.42042(15) 0.3555(3) 0.6397(4) 0.0605(14) Uani 1 1 d . . . . .
O6 O 0.61081(13) 0.3258(3) 0.4629(3) 0.0419(9) Uani 1 1 d . . . . .
O7 O 0.59770(14) 0.1803(3) 0.4920(4) 0.0462(10) Uani 1 1 d . . . . .
C1 C 0.29571(16) 0.3923(3) 0.7567(4) 0.0267(10) Uani 1 1 d . . . . .
C2 C 0.26423(16) 0.4531(3) 0.6997(4) 0.0270(10) Uani 1 1 d . . . . .
H2 H 0.232155 0.452664 0.704627 0.032 Uiso 1 1 calc R U . . .
C3 C 0.28047(16) 0.5145(3) 0.6352(3) 0.0244(9) Uani 1 1 d . . . . .
C4 C 0.32813(17) 0.5115(3) 0.6256(4) 0.0268(10) Uani 1 1 d . . . . .
H4 H 0.339040 0.551707 0.581801 0.032 Uiso 1 1 calc R U . . .
C5 C 0.35956(17) 0.4501(3) 0.6800(4) 0.0283(10) Uani 1 1 d . . . . .
C6 C 0.34334(17) 0.3908(3) 0.7464(4) 0.0287(10) Uani 1 1 d . . . . .
H6 H 0.364412 0.349929 0.784156 0.034 Uiso 1 1 calc R U . . .
C7 C 0.27831(17) 0.3307(4) 0.8316(4) 0.0284(10) Uani 1 1 d . . . . .
C8 C 0.24787(16) 0.5834(3) 0.5786(3) 0.0246(9) Uani 1 1 d . . . . .
C9 C 0.41043(18) 0.4477(4) 0.6661(5) 0.0367(12) Uani 1 1 d . . . . .
H9A H 0.415091 0.489936 0.613691 0.044 Uiso 1 1 calc R U . . .
H9B H 0.431529 0.465529 0.727174 0.044 Uiso 1 1 calc R U . . .
C10 C 0.4620(2) 0.3393(4) 0.6064(5) 0.0458(15) Uani 1 1 d . . . . .
C11 C 0.4695(3) 0.2493(5) 0.5849(7) 0.069(2) Uani 1 1 d . U . . .
H11 H 0.447508 0.204564 0.594442 0.082 Uiso 1 1 calc R U . . .
C12 C 0.5100(3) 0.2249(5) 0.5488(7) 0.060(2) Uani 1 1 d . U . . .
H12 H 0.514999 0.163554 0.534192 0.072 Uiso 1 1 calc R U . . .
C13 C 0.54321(19) 0.2907(4) 0.5340(4) 0.0352(12) Uani 1 1 d . . . . .
C14 C 0.53503(18) 0.3802(4) 0.5577(4) 0.0371(12) Uani 1 1 d . . . . .
H14 H 0.556864 0.425320 0.548084 0.045 Uiso 1 1 calc R U . . .
C15 C 0.49497(19) 0.4052(4) 0.5956(5) 0.0404(13) Uani 1 1 d . . . . .
H15 H 0.490569 0.465944 0.613357 0.048 Uiso 1 1 calc R U . . .
C16 C 0.58653(18) 0.2650(4) 0.4935(4) 0.0340(11) Uani 1 1 d . . . . .
O8 O 0.15176(18) 0.2217(3) 0.7743(3) 0.0550(12) Uani 1 1 d . . . . .
C17 C 0.1627(4) 0.2463(8) 0.6962(6) 0.082(3) Uani 1 1 d . U . . .
H17 H 0.170694 0.308018 0.691233 0.099 Uiso 1 1 calc R U . . .
N1 N 0.1643(3) 0.1939(7) 0.6184(5) 0.088(2) Uani 1 1 d . U . . .
C18 C 0.1797(6) 0.2301(13) 0.5294(10) 0.153(6) Uani 1 1 d . U . . .
H18A H 0.182761 0.295775 0.534441 0.229 Uiso 1 1 calc R U . . .
H18B H 0.156494 0.214499 0.471443 0.229 Uiso 1 1 calc R U . . .
H18C H 0.209918 0.203542 0.523816 0.229 Uiso 1 1 calc R U . . .
C19 C 0.1486(6) 0.1031(9) 0.6153(9) 0.140(5) Uani 1 1 d . U . . .
H19A H 0.173141 0.063346 0.599964 0.209 Uiso 1 1 calc R U . . .
H19B H 0.120483 0.096846 0.564880 0.209 Uiso 1 1 calc R U . . .
H19C H 0.141327 0.086409 0.678841 0.209 Uiso 1 1 calc R U . . .
O9 O 0.1441(2) 0.4236(4) 0.8506(4) 0.0729(16) Uani 0.65 1 d D . P A 1
C20 C 0.1245(5) 0.4909(7) 0.8091(11) 0.095(5) Uani 0.65 1 d D U P A 1
H20 H 0.091751 0.481513 0.791431 0.114 Uiso 0.65 1 calc R U P A 1
O10 O 0.1354(4) 0.5680(5) 0.7837(7) 0.085(3) Uani 0.65 1 d D U P A 1
O9A O 0.1441(2) 0.4236(4) 0.8506(4) 0.0729(16) Uani 0.35 1 d . . P A 2
O11 O 0.1283(9) 0.6446(18) 0.7507(19) 0.122(8) Uiso 0.35 1 d . . P B 2
O12 O 0.5443(4) 0.0075(7) 0.4541(8) 0.147(3) Uiso 1 1 d . . . . .
O13 O 0.500000 0.2498(13) 0.250000 0.170(6) Uiso 1 2 d S . P . .
O14 O 0.1332(6) 0.4282(12) 0.5662(12) 0.115(5) Uiso 0.5 1 d . . P . .

loop_
_atom_site_aniso_label
_atom_site_aniso_U_11
_atom_site_aniso_U_22
_atom_site_aniso_U_33
_atom_site_aniso_U_23
_atom_site_aniso_U_13
_atom_site_aniso_U_12
La1 0.01662(14) 0.02158(14) 0.02511(15) 0.00257(10) 0.00800(9) -0.00137(9)
O1 0.0248(18) 0.062(3) 0.042(2) 0.0242(19) 0.0149(16) -0.0015(17)
O2 0.0332(19) 0.042(2) 0.0323(19) 0.0148(15) 0.0137(15) 0.0024(16)
O3 0.0250(18) 0.0314(19) 0.059(2) 0.0148(17) 0.0074(16) 0.0031(15)
O4 0.0249(16) 0.0230(16) 0.0371(18) 0.0076(13) 0.0079(14) 0.0005(13)
O5 0.039(2) 0.035(2) 0.122(4) 0.010(2) 0.053(3) 0.0065(18)
O6 0.032(2) 0.040(2) 0.061(3) 0.0116(19) 0.0285(18) 0.0090(17)
O7 0.030(2) 0.035(2) 0.081(3) -0.005(2) 0.030(2) 0.0018(16)
C1 0.022(2) 0.030(2) 0.031(2) 0.0084(19) 0.0131(18) 0.0014(18)
C2 0.020(2) 0.030(2) 0.033(2) 0.0090(19) 0.0111(18) 0.0029(18)
C3 0.024(2) 0.021(2) 0.030(2) 0.0065(17) 0.0115(18) 0.0027(17)
C4 0.026(2) 0.025(2) 0.034(2) 0.0068(18) 0.0171(19) 0.0018(18)
C5 0.023(2) 0.029(2) 0.038(3) 0.007(2) 0.0177(19) 0.0007(18)
C6 0.025(2) 0.029(2) 0.035(3) 0.0110(19) 0.0136(19) 0.0064(18)
C7 0.026(2) 0.033(2) 0.028(2) 0.0087(19) 0.0104(19) -0.0025(19)
C8 0.025(2) 0.025(2) 0.026(2) 0.0030(17) 0.0104(18) 0.0026(17)
C9 0.025(2) 0.036(3) 0.054(3) 0.012(2) 0.021(2) 0.006(2)
C10 0.031(3) 0.040(3) 0.076(4) 0.007(3) 0.032(3) 0.009(2)
C11 0.048(4) 0.045(3) 0.126(6) 0.002(4) 0.050(4) -0.004(3)
C12 0.045(3) 0.038(3) 0.109(6) -0.001(3) 0.042(4) 0.003(3)
C13 0.024(2) 0.036(3) 0.049(3) 0.006(2) 0.018(2) 0.008(2)
C14 0.022(2) 0.037(3) 0.057(3) 0.006(2) 0.020(2) 0.001(2)
C15 0.030(3) 0.035(3) 0.061(4) 0.004(3) 0.024(3) 0.005(2)
C16 0.022(2) 0.044(3) 0.039(3) 0.000(2) 0.013(2) 0.005(2)
O8 0.061(3) 0.071(3) 0.032(2) -0.001(2) 0.006(2) -0.021(2)
C17 0.088(6) 0.103(6) 0.055(4) -0.008(4) 0.009(4) -0.040(5)
N1 0.104(6) 0.120(6) 0.042(3) -0.003(4) 0.017(4) -0.015(5)
C18 0.158(12) 0.234(15) 0.081(8) -0.006(9) 0.061(8) -0.053(10)
C19 0.231(14) 0.103(8) 0.085(7) 0.010(7) 0.029(9) 0.000(9)
O9 0.080(4) 0.066(3) 0.078(4) 0.040(3) 0.028(3) 0.035(3)
C20 0.106(6) 0.088(6) 0.094(6) 0.002(4) 0.029(5) 0.006(4)
O10 0.149(7) 0.045(4) 0.072(5) 0.029(4) 0.050(5) 0.035(5)
O9A 0.080(4) 0.066(3) 0.078(4) 0.040(3) 0.028(3) 0.035(3)

loop_
_atom_type_symbol
_atom_type_description
_atom_type_scat_dispersion_real
_atom_type_scat_dispersion_imag
_atom_type_scat_source
C C 0.0033 0.0016 'International Tables Vol C Tables 4.2.6.8 and 6.1.1.4'
H H 0.0000 0.0000 'International Tables Vol C Tables 4.2.6.8 and 6.1.1.4'
N N 0.0061 0.0033 'International Tables Vol C Tables 4.2.6.8 and 6.1.1.4'
O O 0.0106 0.0060 'International Tables Vol C Tables 4.2.6.8 and 6.1.1.4'
La La -0.2871 2.4523 'International Tables Vol C Tables 4.2.6.8 and 6.1.1.4'

loop_
_geom_angle_atom_site_label_1
_geom_angle_atom_site_label_2
_geom_angle_atom_site_label_3
_geom_angle
_geom_angle_site_symmetry_1
_geom_angle_site_symmetry_3
O9 La1 O4 145.10(15) . 4_546
O9 La1 O2 141.36(16) . 7_557
O4 La1 O2 72.55(12) 4_546 7_557
O9A La1 O1 71.81(16) . .
O9 La1 O1 71.81(16) . .
O4 La1 O1 76.56(12) 4_546 .
O2 La1 O1 132.43(12) 7_557 .
O9A La1 O8 77.14(19) . .
O9 La1 O8 77.14(19) . .
O4 La1 O8 79.06(14) 4_546 .
O2 La1 O8 134.20(15) 7_557 .
O1 La1 O8 71.17(15) . .
O9 La1 O7 71.74(16) . 8_456
O4 La1 O7 137.38(12) 4_546 8_456
O2 La1 O7 80.20(14) 7_557 8_456
O1 La1 O7 143.49(14) . 8_456
O8 La1 O7 98.60(16) . 8_456
O9 La1 O3 74.20(19) . 6_566
O4 La1 O3 120.34(11) 4_546 6_566
O2 La1 O3 76.40(13) 7_557 6_566
O1 La1 O3 89.50(14) . 6_566
O8 La1 O3 149.32(15) . 6_566
O7 La1 O3 82.71(13) 8_456 6_566
O9 La1 O6 108.10(18) . 8_456
O4 La1 O6 89.19(12) 4_546 8_456
O2 La1 O6 70.49(14) 7_557 8_456
O1 La1 O6 144.21(14) . 8_456
O8 La1 O6 73.98(14) . 8_456
O7 La1 O6 50.43(13) 8_456 8_456
O3 La1 O6 125.59(12) 6_566 8_456
O9 La1 O4 105.73(17) . 6_566
O4 La1 O4 73.42(11) 4_546 6_566
O2 La1 O4 71.04(12) 7_557 6_566
O1 La1 O4 65.95(12) . 6_566
O8 La1 O4 133.08(14) . 6_566
O7 La1 O4 127.29(13) 8_456 6_566
O3 La1 O4 48.51(10) 6_566 6_566
O6 La1 O4 141.00(13) 8_456 6_566
O9A La1 C16 91.68(18) . 8_456
O9 La1 C16 91.68(18) . 8_456
O4 La1 C16 112.57(14) 4_546 8_456
O2 La1 C16 71.53(14) 7_557 8_456
O1 La1 C16 155.47(14) . 8_456
O8 La1 C16 87.82(16) . 8_456
O7 La1 C16 25.60(15) 8_456 8_456
O3 La1 C16 103.65(14) 6_566 8_456
O6 La1 C16 25.02(14) 8_456 8_456
O4 La1 C16 137.76(13) 6_566 8_456
O9 La1 C8 88.95(18) . 6_566
O4 La1 C8 97.39(12) 4_546 6_566
O2 La1 C8 73.31(13) 7_557 6_566
O1 La1 C8 75.87(13) . 6_566
O8 La1 C8 146.78(13) . 6_566
O7 La1 C8 105.50(13) 8_456 6_566
O3 La1 C8 24.10(11) 6_566 6_566
O6 La1 C8 139.23(12) 8_456 6_566
O4 La1 C8 24.47(11) 6_566 6_566
C16 La1 C8 123.05(14) 8_456 6_566
C7 O1 La1 139.7(3) . .
C7 O2 La1 135.5(3) . 7_557
C8 O3 La1 98.0(3) . 6_565
C8 O4 La1 157.8(3) . 4_556
C8 O4 La1 92.2(3) . 6_565
La1 O4 La1 106.57(11) 4_556 6_565
C10 O5 C9 118.1(4) . .
C16 O6 La1 92.7(3) . 8
C16 O7 La1 94.2(3) . 8
C2 C1 C6 119.7(4) . .
C2 C1 C7 119.8(4) . .
C6 C1 C7 120.5(4) . .
C1 C2 C3 120.3(4) . .
C1 C2 H2 119.8 . .
C3 C2 H2 119.8 . .
C4 C3 C2 119.0(4) . .
C4 C3 C8 120.2(4) . .
C2 C3 C8 120.8(4) . .
C5 C4 C3 121.3(4) . .
C5 C4 H4 119.3 . .
C3 C4 H4 119.3 . .
C4 C5 C6 119.3(4) . .
C4 C5 C9 119.7(4) . .
C6 C5 C9 121.0(4) . .
C5 C6 C1 120.3(4) . .
C5 C6 H6 119.9 . .
C1 C6 H6 119.9 . .
O2 C7 O1 126.2(4) . .
O2 C7 C1 117.5(4) . .
O1 C7 C1 116.3(4) . .
O3 C8 O4 121.0(4) . .
O3 C8 C3 120.3(4) . .
O4 C8 C3 118.7(4) . .
O3 C8 La1 57.9(2) . 6_565
O4 C8 La1 63.3(2) . 6_565
C3 C8 La1 174.8(3) . 6_565
O5 C9 C5 107.3(4) . .
O5 C9 H9A 110.3 . .
C5 C9 H9A 110.3 . .
O5 C9 H9B 110.3 . .
C5 C9 H9B 110.3 . .
H9A C9 H9B 108.5 . .
C11 C10 O5 114.7(5) . .
C11 C10 C15 120.4(5) . .
O5 C10 C15 124.9(5) . .
C10 C11 C12 119.9(6) . .
C10 C11 H11 120.1 . .
C12 C11 H11 120.1 . .
C11 C12 C13 120.9(6) . .
C11 C12 H12 119.6 . .
C13 C12 H12 119.6 . .
C14 C13 C12 118.0(5) . .
C14 C13 C16 121.0(5) . .
C12 C13 C16 121.1(5) . .
C13 C14 C15 121.6(5) . .
C13 C14 H14 119.2 . .
C15 C14 H14 119.2 . .
C10 C15 C14 119.2(5) . .
C10 C15 H15 120.4 . .
C14 C15 H15 120.4 . .
O6 C16 O7 121.8(5) . .
O6 C16 C13 119.9(5) . .
O7 C16 C13 118.4(5) . .
O6 C16 La1 62.3(3) . 8
O7 C16 La1 60.2(2) . 8
C13 C16 La1 170.7(4) . 8
C17 O8 La1 128.2(5) . .
O8 C17 N1 126.2(10) . .
O8 C17 H17 116.9 . .
N1 C17 H17 116.9 . .
C17 N1 C19 121.0(9) . .
C17 N1 C18 121.6(11) . .
C19 N1 C18 117.3(11) . .
N1 C18 H18A 109.5 . .
N1 C18 H18B 109.5 . .
H18A C18 H18B 109.5 . .
N1 C18 H18C 109.5 . .
H18A C18 H18C 109.5 . .
H18B C18 H18C 109.5 . .
N1 C19 H19A 109.5 . .
N1 C19 H19B 109.5 . .
H19A C19 H19B 109.5 . .
N1 C19 H19C 109.5 . .
H19A C19 H19C 109.5 . .
H19B C19 H19C 109.5 . .
C20 O9 La1 174.5(8) . .
O9 C20 O10 138.3(14) . .
O9 C20 H20 110.9 . .
O10 C20 H20 110.9 . .

loop_
_geom_bond_atom_site_label_1
_geom_bond_atom_site_label_2
_geom_bond_distance
_geom_bond_site_symmetry_2
La1 O9A 2.479(4) .
La1 O9 2.479(4) .
La1 O4 2.489(3) 4_546
La1 O2 2.495(4) 7_557
La1 O1 2.495(3) .
La1 O8 2.545(4) .
La1 O7 2.554(4) 8_456
La1 O3 2.596(4) 6_566
La1 O6 2.600(4) 8_456
La1 O4 2.712(3) 6_566
La1 C16 2.934(5) 8_456
La1 C8 3.033(5) 6_566
O1 C7 1.247(6) .
O2 C7 1.242(6) .
O3 C8 1.251(6) .
O4 C8 1.257(5) .
O5 C10 1.366(6) .
O5 C9 1.429(7) .
O6 C16 1.242(7) .
O7 C16 1.271(7) .
C1 C2 1.391(6) .
C1 C6 1.392(6) .
C1 C7 1.510(6) .
C2 C3 1.392(6) .
C2 H2 0.9300 .
C3 C4 1.390(6) .
C3 C8 1.483(6) .
C4 C5 1.380(7) .
C4 H4 0.9300 .
C5 C6 1.392(6) .
C5 C9 1.499(6) .
C6 H6 0.9300 .
C9 H9A 0.9700 .
C9 H9B 0.9700 .
C10 C11 1.365(10) .
C10 C15 1.370(8) .
C11 C12 1.383(9) .
C11 H11 0.9300 .
C12 C13 1.387(8) .
C12 H12 0.9300 .
C13 C14 1.370(7) .
C13 C16 1.492(7) .
C14 C15 1.387(7) .
C14 H14 0.9300 .
C15 H15 0.9300 .
O8 C17 1.219(10) .
C17 N1 1.315(12) .
C17 H17 0.9300 .
N1 C19 1.392(15) .
N1 C18 1.465(14) .
C18 H18A 0.9600 .
C18 H18B 0.9600 .
C18 H18C 0.9600 .
C19 H19A 0.9600 .
C19 H19B 0.9600 .
C19 H19C 0.9600 .
O9 C20 1.214(8) .
C20 O10 1.229(9) .
C20 H20 0.9300 .

loop_
_geom_torsion_atom_site_label_1
_geom_torsion_atom_site_label_2
_geom_torsion_atom_site_label_3
_geom_torsion_atom_site_label_4
_geom_torsion
_geom_torsion_site_symmetry_1
_geom_torsion_site_symmetry_4
C6 C1 C2 C3 -2.4(8) . .
C7 C1 C2 C3 175.7(5) . .
C1 C2 C3 C4 2.6(7) . .
C1 C2 C3 C8 -176.2(5) . .
C2 C3 C4 C5 -1.1(8) . .
C8 C3 C4 C5 177.8(5) . .
C3 C4 C5 C6 -0.8(8) . .
C3 C4 C5 C9 178.7(5) . .
C4 C5 C6 C1 1.1(8) . .
C9 C5 C6 C1 -178.4(5) . .
C2 C1 C6 C5 0.5(8) . .
C7 C1 C6 C5 -177.6(5) . .
La1 O2 C7 O1 -32.5(9) 7_557 .
La1 O2 C7 C1 147.3(4) 7_557 .
La1 O1 C7 O2 10.3(10) . .
La1 O1 C7 C1 -169.5(4) . .
C2 C1 C7 O2 179.7(5) . .
C6 C1 C7 O2 -2.3(8) . .
C2 C1 C7 O1 -0.5(7) . .
C6 C1 C7 O1 177.5(5) . .
La1 O3 C8 O4 5.5(5) 6_565 .
La1 O3 C8 C3 -174.3(4) 6_565 .
La1 O4 C8 O3 143.1(6) 4_556 .
La1 O4 C8 O3 -5.2(5) 6_565 .
La1 O4 C8 C3 -37.1(10) 4_556 .
La1 O4 C8 C3 174.6(4) 6_565 .
La1 O4 C8 La1 148.3(8) 4_556 6_565
C4 C3 C8 O3 157.5(5) . .
C2 C3 C8 O3 -23.6(7) . .
C4 C3 C8 O4 -22.3(7) . .
C2 C3 C8 O4 156.6(5) . .
C10 O5 C9 C5 168.9(5) . .
C4 C5 C9 O5 -123.9(5) . .
C6 C5 C9 O5 55.6(7) . .
C9 O5 C10 C11 178.6(7) . .
C9 O5 C10 C15 -0.5(10) . .
O5 C10 C11 C12 178.8(8) . .
C15 C10 C11 C12 -2.1(13) . .
C10 C11 C12 C13 0.0(14) . .
C11 C12 C13 C14 0.9(12) . .
C11 C12 C13 C16 -178.9(8) . .
C12 C13 C14 C15 0.2(10) . .
C16 C13 C14 C15 -179.9(6) . .
C11 C10 C15 C14 3.2(11) . .
O5 C10 C15 C14 -177.8(6) . .
C13 C14 C15 C10 -2.3(10) . .
La1 O6 C16 O7 -9.8(6) 8 .
La1 O6 C16 C13 169.6(5) 8 .
La1 O7 C16 O6 10.0(6) 8 .
La1 O7 C16 C13 -169.4(5) 8 .
C14 C13 C16 O6 -13.8(9) . .
C12 C13 C16 O6 166.1(7) . .
C14 C13 C16 O7 165.7(6) . .
C12 C13 C16 O7 -14.4(9) . .
La1 O8 C17 N1 151.3(8) . .
O8 C17 N1 C19 6.2(19) . .
O8 C17 N1 C18 -177.7(12) . .
